data_1545004
loop_
_publ_author_name
'Sun, Guodong'
'Wei, Mingjie'
'Luo, Zhonghua'
'Liu, Yongjun'
'Chen, Zhijun'
'Wang, Zhongqing'

_publ_section_title
;
 An Alternative Scalable Process for the Synthesis of the Key Intermediate
 of Omarigliptin
;
_journal_issue 12
_journal_name_full 'Organic Process Research &amp; Development'
_journal_page_first 2074
_journal_paper_doi 10.1021/acs.oprd.6b00295
_journal_volume 20
_journal_year 2016
_chemical_formula_sum 'C16 H18 F2 I N O3'
_chemical_formula_weight 437.22
_chemical_name_systematic
; 
 ? 
;
_space_group_IT_number 19
_symmetry_space_group_name_Hall 'P 2ac 2ab'
_symmetry_space_group_name_H-M 'P 21 21 21'
_atom_sites_solution_hydrogens geom
_atom_sites_solution_primary direct
_atom_sites_solution_secondary difmap
_audit_creation_method SHELXL-97
_cell_angle_alpha 90.00
_cell_angle_beta 90.00
_cell_angle_gamma 90.00
_cell_formula_units_Z 4
_cell_length_a 5.1315(6)
_cell_length_b 14.0490(14)
_cell_length_c 23.6852(19)
_cell_measurement_temperature 293(2)
_cell_volume 1707.5(3)
_computing_structure_refinement 'SHELXL-97 (Sheldrick, 1997)'
_computing_structure_solution 'SHELXS-97 (Sheldrick, 1990)'
_diffrn_ambient_temperature 293(2)
_diffrn_measured_fraction_theta_full 0.967
_diffrn_measured_fraction_theta_max 0.967
_diffrn_radiation_monochromator graphite
_diffrn_radiation_source 'fine-focus sealed tube'
_diffrn_radiation_type CuK\a
_diffrn_radiation_wavelength 1.54178
_diffrn_reflns_av_R_equivalents 0.0562
_diffrn_reflns_av_sigmaI/netI 0.0598
_diffrn_reflns_limit_h_max 6
_diffrn_reflns_limit_h_min -4
_diffrn_reflns_limit_k_max 14
_diffrn_reflns_limit_k_min -16
_diffrn_reflns_limit_l_max 26
_diffrn_reflns_limit_l_min -28
_diffrn_reflns_number 5753
_diffrn_reflns_theta_full 68.39
_diffrn_reflns_theta_max 68.39
_diffrn_reflns_theta_min 3.66
_exptl_absorpt_coefficient_mu 65.111
_exptl_crystal_density_diffrn 3.307
_exptl_crystal_density_method 'not measured'
_exptl_crystal_F_000 1512
_refine_diff_density_max 1.222
_refine_diff_density_min -1.072
_refine_diff_density_rms 0.112
_refine_ls_abs_structure_details 'Flack H D (1983), Acta Cryst. A39, 876-881'
_refine_ls_abs_structure_Flack -0.019(12)
_refine_ls_extinction_method none
_refine_ls_goodness_of_fit_ref 1.009
_refine_ls_hydrogen_treatment mixed
_refine_ls_matrix_type full
_refine_ls_number_parameters 211
_refine_ls_number_reflns 2822
_refine_ls_number_restraints 0
_refine_ls_restrained_S_all 1.009
_refine_ls_R_factor_all 0.0576
_refine_ls_R_factor_gt 0.0454
_refine_ls_shift/su_max 0.006
_refine_ls_shift/su_mean 0.001
_refine_ls_structure_factor_coef Fsqd
_refine_ls_weighting_details 'calc w=1/[\s^2^(Fo^2^)+(0.0713P)^2^+0.0000P] where P=(Fo^2^+2Fc^2^)/3'
_refine_ls_weighting_scheme calc
_refine_ls_wR_factor_gt 0.1095
_refine_ls_wR_factor_ref 0.1204
_reflns_number_gt 2399
_reflns_number_total 2822
_reflns_threshold_expression >2sigma(I)
_cod_data_source_file op6b00295_si_002.cif
_cod_data_source_block exp_9658
_cod_depositor_comments
;

2019-03-17
Changing absurd Z value.                 miguel
;
_cod_original_formula_units_Z 18
_cod_database_code 1545004

loop_
_symmetry_equiv_pos_as_xyz
'x, y, z'
'-x+1/2, -y, z+1/2'
'-x, y+1/2, -z+1/2'
'x+1/2, -y+1/2, -z'

loop_
_atom_site_label
_atom_site_type_symbol
_atom_site_fract_x
_atom_site_fract_y
_atom_site_fract_z
_atom_site_U_iso_or_equiv
_atom_site_adp_type
_atom_site_occupancy
_atom_site_symmetry_multiplicity
_atom_site_calc_flag
_atom_site_refinement_flags
I1 I 1.38227(12) 0.71617(4) 0.773478(19) 0.0508(2) Uani 1 1 d .
O2 O 0.4257(10) 0.5551(4) 1.0242(2) 0.0340(12) Uani 1 1 d .
N1 N 0.8656(13) 0.5784(4) 1.0167(2) 0.0311(12) Uani 1 1 d .
O3 O 0.7114(10) 0.5164(4) 1.09447(19) 0.0346(12) Uani 1 1 d .
C5 C 1.1362(16) 0.6769(5) 0.8874(3) 0.0321(15) Uani 1 1 d .
C6 C 1.2653(16) 0.7398(6) 0.8563(3) 0.0386(18) Uani 1 1 d .
H6 H 1.3060 0.7981 0.8726 0.046 Uiso 1 1 calc R
O1 O 1.0595(10) 0.5898(4) 0.86880(19) 0.0326(12) Uani 1 1 d .
C8 C 0.6500(16) 0.5499(5) 1.0433(3) 0.0286(15) Uani 1 1 d .
C9 C 0.374(2) 0.3955(6) 1.1055(3) 0.0444(18) Uani 1 1 d .
H9A H 0.2689 0.4182 1.0748 0.067 Uiso 1 1 calc R
H9B H 0.2646 0.3637 1.1325 0.067 Uiso 1 1 calc R
H9C H 0.5018 0.3517 1.0915 0.067 Uiso 1 1 calc R
C10 C 0.8648(16) 0.6105(5) 0.9580(2) 0.0274(14) Uani 1 1 d .
H10 H 0.6874 0.6287 0.9470 0.033 Uiso 1 1 calc R
C11 C 0.5087(16) 0.4786(7) 1.1336(3) 0.040(2) Uani 1 1 d .
C12 C 1.0494(15) 0.6938(5) 0.9474(3) 0.0346(17) Uani 1 1 d .
H12A H 0.9599 0.7543 0.9511 0.042 Uiso 1 1 calc R
H12B H 1.1960 0.6924 0.9733 0.042 Uiso 1 1 calc R
C13 C 0.3275(16) 0.5583(6) 1.1510(3) 0.042(2) Uani 1 1 d .
H13A H 0.4274 0.6095 1.1669 0.064 Uiso 1 1 calc R
H13B H 0.2061 0.5352 1.1786 0.064 Uiso 1 1 calc R
H13C H 0.2340 0.5809 1.1185 0.064 Uiso 1 1 calc R
C14 C 0.9689(15) 0.5340(5) 0.9166(3) 0.0306(16) Uani 1 1 d .
H14 H 1.1160 0.5003 0.9338 0.037 Uiso 1 1 calc R
C15 C 0.6688(19) 0.4478(8) 1.1837(3) 0.063(3) Uani 1 1 d .
H15A H 0.7937 0.4009 1.1720 0.094 Uiso 1 1 calc R
H15B H 0.5563 0.4210 1.2119 0.094 Uiso 1 1 calc R
H15C H 0.7583 0.5019 1.1991 0.094 Uiso 1 1 calc R
F1 F 0.8466(11) 0.3688(3) 0.97844(19) 0.0515(12) Uani 1 1 d .
C18 C 0.6223(18) 0.4774(5) 0.8478(3) 0.0375(17) Uani 1 1 d .
H18 H 0.6567 0.5286 0.8241 0.045 Uiso 1 1 calc R
C19 C 0.4288(17) 0.4144(6) 0.8353(3) 0.0415(19) Uani 1 1 d .
C20 C 0.7056(17) 0.3856(6) 0.9300(3) 0.0397(19) Uani 1 1 d .
C21 C 0.7685(16) 0.4637(6) 0.8971(3) 0.0325(17) Uani 1 1 d .
F2 F 0.2854(10) 0.4284(4) 0.7875(2) 0.0555(13) Uani 1 1 d .
C22 C 0.3653(18) 0.3369(5) 0.8677(3) 0.0440(18) Uani 1 1 d .
H22 H 0.2327 0.2957 0.8569 0.053 Uiso 1 1 calc R
C23 C 0.5054(17) 0.3220(6) 0.9172(3) 0.0428(19) Uani 1 1 d .
H23 H 0.4668 0.2712 0.9410 0.051 Uiso 1 1 calc R

loop_
_atom_site_aniso_label
_atom_site_aniso_U_11
_atom_site_aniso_U_22
_atom_site_aniso_U_33
_atom_site_aniso_U_23
_atom_site_aniso_U_13
_atom_site_aniso_U_12
I1 0.0732(4) 0.0508(3) 0.0284(2) -0.0006(2) 0.0183(3) -0.0112(3)
O2 0.031(3) 0.045(3) 0.026(2) 0.003(2) 0.001(2) 0.002(2)
N1 0.034(3) 0.042(3) 0.017(2) 0.004(2) 0.004(3) 0.000(3)
O3 0.031(3) 0.052(3) 0.020(2) 0.007(2) 0.001(2) -0.002(2)
C5 0.040(4) 0.030(3) 0.026(3) -0.002(3) 0.000(3) 0.003(3)
C6 0.049(5) 0.039(4) 0.028(3) 0.002(3) 0.012(3) -0.007(3)
O1 0.038(3) 0.037(3) 0.022(2) 0.003(2) 0.012(2) -0.002(2)
C8 0.038(5) 0.034(3) 0.014(3) 0.004(2) 0.003(3) 0.000(3)
C9 0.050(5) 0.043(4) 0.040(4) 0.008(3) 0.004(5) -0.008(4)
C10 0.029(4) 0.039(4) 0.014(3) 0.005(3) 0.005(3) 0.009(3)
C11 0.038(4) 0.063(5) 0.021(3) 0.015(4) 0.005(3) -0.009(4)
C12 0.041(4) 0.038(4) 0.025(3) 0.003(3) 0.000(3) -0.001(3)
C13 0.038(5) 0.061(5) 0.029(4) -0.006(3) 0.014(4) -0.001(4)
C14 0.031(4) 0.041(4) 0.019(3) 0.002(3) 0.005(3) 0.003(3)
C15 0.048(6) 0.104(8) 0.036(4) 0.034(5) 0.002(4) -0.007(5)
F1 0.067(3) 0.045(2) 0.043(2) 0.014(2) -0.010(2) -0.001(3)
C18 0.050(5) 0.037(4) 0.025(3) -0.002(3) 0.006(4) 0.004(4)
C19 0.052(5) 0.043(4) 0.030(4) -0.007(3) 0.007(4) 0.002(4)
C20 0.051(5) 0.040(4) 0.028(4) 0.005(3) 0.000(3) 0.001(4)
C21 0.037(4) 0.035(4) 0.025(3) 0.001(3) 0.000(3) 0.007(3)
F2 0.062(3) 0.064(3) 0.041(3) -0.016(2) -0.016(2) -0.002(2)
C22 0.042(4) 0.040(4) 0.050(4) -0.016(4) 0.005(4) -0.012(4)
C23 0.052(5) 0.033(4) 0.043(4) -0.002(3) 0.011(4) -0.006(4)

loop_
_atom_type_symbol
_atom_type_description
_atom_type_scat_dispersion_real
_atom_type_scat_dispersion_imag
_atom_type_scat_source
C C 0.0181 0.0091 'International Tables Vol C Tables 4.2.6.8 and 6.1.1.4'
H H 0.0000 0.0000 'International Tables Vol C Tables 4.2.6.8 and 6.1.1.4'
N N 0.0311 0.0180 'International Tables Vol C Tables 4.2.6.8 and 6.1.1.4'
O O 0.0492 0.0322 'International Tables Vol C Tables 4.2.6.8 and 6.1.1.4'
F F 0.0727 0.0534 'International Tables Vol C Tables 4.2.6.8 and 6.1.1.4'
I I -0.3257 6.8362 'International Tables Vol C Tables 4.2.6.8 and 6.1.1.4'

loop_
_geom_angle_atom_site_label_1
_geom_angle_atom_site_label_2
_geom_angle_atom_site_label_3
_geom_angle
C8 N1 C10 122.6(7)
C8 O3 C11 121.6(6)
C6 C5 O1 124.4(6)
C6 C5 C12 124.4(7)
O1 C5 C12 111.2(6)
C5 C6 I1 124.1(6)
C5 O1 C14 109.0(5)
O2 C8 N1 125.5(6)
O2 C8 O3 124.8(6)
N1 C8 O3 109.7(7)
N1 C10 C12 112.9(6)
N1 C10 C14 112.8(5)
C12 C10 C14 102.4(5)
O3 C11 C15 102.2(6)
O3 C11 C9 108.8(6)
C15 C11 C9 112.0(8)
O3 C11 C13 109.5(7)
C15 C11 C13 109.4(7)
C9 C11 C13 114.2(7)
C5 C12 C10 102.5(6)
O1 C14 C21 109.6(5)
O1 C14 C10 103.2(5)
C21 C14 C10 114.6(6)
C19 C18 C21 118.8(7)
F2 C19 C18 118.6(7)
F2 C19 C22 116.8(8)
C18 C19 C22 124.6(8)
F1 C20 C21 118.9(7)
F1 C20 C23 117.2(7)
C21 C20 C23 123.9(7)
C20 C21 C18 117.0(8)
C20 C21 C14 120.6(7)
C18 C21 C14 122.2(7)
C19 C22 C23 118.0(8)
C22 C23 C20 117.8(7)

loop_
_geom_bond_atom_site_label_1
_geom_bond_atom_site_label_2
_geom_bond_distance
I1 C6 2.078(7)
O2 C8 1.239(10)
N1 C8 1.335(10)
N1 C10 1.464(7)
O3 C8 1.337(8)
O3 C11 1.491(9)
C5 C6 1.327(10)
C5 O1 1.358(9)
C5 C12 1.509(9)
O1 C14 1.453(8)
C9 C11 1.511(12)
C10 C12 1.526(10)
C10 C14 1.549(9)
C11 C15 1.507(11)
C11 C13 1.514(12)
C14 C21 1.499(11)
F1 C20 1.377(9)
C18 C19 1.363(12)
C18 C21 1.401(10)
C19 F2 1.365(9)
C19 C22 1.371(12)
C20 C21 1.383(11)
C20 C23 1.395(12)
C22 C23 1.391(12)
